data_2103316
loop_
_publ_author_name
'Toraya, H.'
'Yamazaki, S.'

_publ_section_title
;
 Simulated annealing structure solution of a new phase of dicalcium
 silicate Ca~2~SiO~4~ and the mechanism of structural changes from
 \a-dicalcium silicate hydrate to \a~L~'-dicalcium silicate <i>via</i>
 the new phase
;
_journal_issue 4
_journal_name_full 'Acta Crystallographica Section B'
_journal_page_first 613
_journal_page_last 621
_journal_paper_doi 10.1107/S0108768102005189
_journal_volume 58
_journal_year 2002
_chemical_formula_moiety 'Ca2 Si O4'
_chemical_formula_structural 'Ca2 Si O4'
_chemical_formula_sum 'Ca2 O4 Si'
_chemical_formula_weight 172.24
_chemical_name_common 'dicalcium silicate'
_chemical_name_systematic
;
dicalcium silicate
;
_space_group_IT_number 14
_symmetry_cell_setting monoclinic
_symmetry_space_group_name_Hall '-P 2ybc'
_symmetry_space_group_name_H-M 'P 1 21/c 1'
_cell_angle_alpha 90.0
_cell_angle_beta 94.848(5)
_cell_angle_gamma 90.0
_cell_formula_units_Z 8
_cell_length_a 8.2127(5)
_cell_length_b 9.7930(4)
_cell_length_c 9.7954(5)
_cell_measurement_temperature 298
_cell_volume 785.00(7)
_computing_cell_refinement WPPF(ver.3.00)
_computing_data_reduction DATAPRO(ver.2.00)
_computing_molecular_graphics Ball&Stick
_computing_structure_refinement PFLS(ver.5.00)
_computing_structure_solution DSS(ver.1.00)
_diffrn_ambient_temperature 298
_diffrn_measurement_device_type 'MDS, 2-axis, multiple-detector system'
_diffrn_radiation_monochromator 'double-crystal Si(111)'
_diffrn_radiation_type synchrotron
_diffrn_radiation_wavelength 1.598
_exptl_crystal_density_diffrn 2.91
_exptl_crystal_density_method 'not measured'
_exptl_crystal_F_000 688
_refine_ls_extinction_method none
_refine_ls_goodness_of_fit_all 2.28
_refine_ls_weighting_details 'w = 1/(Y~i~)'
_refine_ls_weighting_scheme calc
_cod_data_source_file ck0012.cif
_cod_data_source_block CK0012
_cod_depositor_comments
;
The following automatic conversions were performed:

'_refine_ls_weighting_scheme' value '1/(Y~i~)' was changed to 'calc'.
New tag '_refine_ls_weighting_details' was created. The value of the
new tag was set to 'w = 1/(Y~i~)'.

Automatic conversion script
Id: cif_fix_values 3143 2015-03-26 13:38:13Z robertas 
;
_cod_original_formula_sum 'Ca2 Si O4'
_cod_database_code 2103316

loop_
_symmetry_equiv_pos_site_id
_symmetry_equiv_pos_as_xyz
1 x,y,z
2 -x,-y,-z
3 -x,1/2+y,1/2-z
4 x,1/2-y,1/2+z

loop_
_atom_site_label
_atom_site_fract_x
_atom_site_fract_y
_atom_site_fract_z
_atom_site_U_iso_or_equiv
_atom_site_occupancy
Ca1 0.8258(3) 0.4210(2) 0.0729(2) 0.0160 1
Ca2 0.6621(3) 0.4181(2) 0.4121(2) 0.0160 1
Ca3 0.3760(3) 0.2889(2) 0.0816(2) 0.0160 1
Ca4 0.9081(3) 0.0681(2) 0.2068(2) 0.0160 1
Si1 0.0221(4) 0.2959(3) 0.4326(3) 0.0137 1
Si2 0.4618(4) 0.5757(3) 0.2026(3) 0.0137 1
O1 0.8768(7) 0.2993(6) 0.5287(7) 0.0175 1
O2 0.9625(8) 0.3647(5) 0.2856(7) 0.0175 1
O3 0.0641(8) 0.1350(5) 0.4077(7) 0.0175 1
O4 0.1831(7) 0.3873(5) 0.5038(6) 0.0175 1
O5 0.5894(9) 0.4557(5) 0.1682(6) 0.0175 1
O6 0.2903(9) 0.5091(5) 0.1502(6) 0.0175 1
O7 0.4982(7) 0.7130(5) 0.1283(7) 0.0175 1
O8 0.4557(7) 0.5955(5) 0.3702(7) 0.0175 1

loop_
_atom_type_symbol
_atom_type_description
_atom_type_scat_dispersion_real
_atom_type_scat_dispersion_imag
_atom_type_scat_source
Ca Ca .341 1.286 'International Tables for Crystallography (Vol. IV)'
Si Si .244 .330 'International Tables for Crystallography (Vol. IV)'
O O .047 .032 'International Tables for Crystallography (Vol. IV)'
